data_7120776
loop_
_publ_author_name
'Friedrich, Jochen'
'Maichle-moessmer, Caecilia'
'Anwander, Reiner'

_publ_section_title
;
 Synthesis and derivatisation of ceric tris(tert-butoxy)siloxides
;
_journal_name_full 'Chem. Commun.'
_journal_paper_doi 10.1039/C7CC06499C
_journal_year 2017
_chemical_formula_sum 'C48 H108 Ce Cl O16 Si4 Zn'
_chemical_formula_weight 1294.64
_chemical_properties_physical Air-sensitive,Moisture-sensitive
_space_group_crystal_system monoclinic
_space_group_IT_number 14
_space_group_name_Hall '-P 2ybc'
_space_group_name_H-M_alt 'P 1 21/c 1'
_symmetry_space_group_name_Hall '-P 2ybc'
_symmetry_space_group_name_H-M 'P 1 21/c 1'
_atom_sites_solution_hydrogens geom
_audit_creation_method SHELXL-2014/7
_audit_update_record
;
2017-08-08 deposited with the CCDC.
2017-10-11 downloaded from the CCDC.
;
_cell_angle_alpha 90
_cell_angle_beta 90.639(10)
_cell_angle_gamma 90
_cell_formula_units_Z 4
_cell_length_a 13.237(2)
_cell_length_b 20.065(4)
_cell_length_c 28.704(5)
_cell_measurement_reflns_used 603
_cell_measurement_temperature 100(2)
_cell_measurement_theta_max 24.79
_cell_measurement_theta_min 2.020
_cell_volume 7623(2)
_computing_cell_refinement 'Bruker SAINT'
_computing_data_collection 'Bruker COSMO'
_computing_data_reduction 'Bruker SAINT'
_computing_structure_refinement 'SHELXL-2014/7 (Sheldrick, 2014)'
_computing_structure_solution 'SHELXS-13 (Sheldrick 2008)'
_diffrn_ambient_temperature 100(2)
_diffrn_measured_fraction_theta_full 0.985
_diffrn_measured_fraction_theta_max 0.986
_diffrn_measurement_device_type 'Smart APEX II '
_diffrn_measurement_method omega/phi-scans
_diffrn_radiation_monochromator triumph
_diffrn_radiation_source 'fine-focus sealed tube'
_diffrn_radiation_wavelength 0.71073
_diffrn_reflns_av_R_equivalents 0.1958
_diffrn_reflns_av_unetI/netI 0.1162
_diffrn_reflns_Laue_measured_fraction_full 0.985
_diffrn_reflns_Laue_measured_fraction_max 0.986
_diffrn_reflns_limit_h_max 15
_diffrn_reflns_limit_h_min -16
_diffrn_reflns_limit_k_max 25
_diffrn_reflns_limit_k_min -25
_diffrn_reflns_limit_l_max 35
_diffrn_reflns_limit_l_min -35
_diffrn_reflns_number 81641
_diffrn_reflns_point_group_measured_fraction_full 0.985
_diffrn_reflns_point_group_measured_fraction_max 0.986
_diffrn_reflns_theta_full 25.242
_diffrn_reflns_theta_max 26.373
_diffrn_reflns_theta_min 1.745
_exptl_absorpt_coefficient_mu 1.050
_exptl_absorpt_correction_T_max 0.8620
_exptl_absorpt_correction_T_min 0.7590
_exptl_absorpt_correction_type numerical
_exptl_absorpt_process_details sadabs
_exptl_crystal_colour colourless
_exptl_crystal_density_diffrn 1.128
_exptl_crystal_description plate
_exptl_crystal_F_000 2740
_exptl_crystal_size_max 0.147
_exptl_crystal_size_mid 0.138
_exptl_crystal_size_min 0.077
_refine_diff_density_max 0.699
_refine_diff_density_min -0.772
_refine_diff_density_rms 0.146
_refine_ls_extinction_method none
_refine_ls_goodness_of_fit_ref 0.983
_refine_ls_hydrogen_treatment constr
_refine_ls_matrix_type full
_refine_ls_number_parameters 707
_refine_ls_number_reflns 15374
_refine_ls_number_restraints 717
_refine_ls_restrained_S_all 0.968
_refine_ls_R_factor_all 0.0959
_refine_ls_R_factor_gt 0.0557
_refine_ls_shift/su_max 0.001
_refine_ls_shift/su_mean 0.000
_refine_ls_structure_factor_coef Fsqd
_refine_ls_weighting_details 'w=1/[\s^2^(Fo^2^)+(0.0799P)^2^] where P=(Fo^2^+2Fc^2^)/3'
_refine_ls_weighting_scheme calc
_refine_ls_wR_factor_gt 0.1365
_refine_ls_wR_factor_ref 0.1512
_reflns_Friedel_coverage 0.000
_reflns_number_gt 10073
_reflns_number_total 15374
_reflns_threshold_expression 'I > 2\s(I)'
_cod_data_source_file c7cc06499c2.cif
_cod_data_source_block 5Cl_jfr190a_0m_sq
_cod_database_code 7120776
_shelx_shelxl_version_number 2014/7
_shelx_space_group_comment
;
The symmetry employed for this shelxl refinement is uniquely defined
by the following loop, which should always be used as a source of
symmetry information in preference to the above space-group names.
They are only intended as comments.
;
_shelx_estimated_absorpt_t_min 0.861
_shelx_estimated_absorpt_t_max 0.923

loop_
_space_group_symop_operation_xyz
'x, y, z'
'-x, y+1/2, -z+1/2'
'-x, -y, -z'
'x, -y-1/2, z-1/2'

loop_
_atom_site_label
_atom_site_type_symbol
_atom_site_fract_x
_atom_site_fract_y
_atom_site_fract_z
_atom_site_U_iso_or_equiv
_atom_site_adp_type
_atom_site_occupancy
_atom_site_site_symmetry_order
_atom_site_calc_flag
_atom_site_refinement_flags_posn
_atom_site_refinement_flags_adp
_atom_site_refinement_flags_occupancy
_atom_site_disorder_assembly
_atom_site_disorder_group
C1 C 0.2287(4) 0.7336(3) 0.49335(19) 0.0225(12) Uani 1 1 d . U . . .
C2 C 0.1988(6) 0.8055(3) 0.4817(2) 0.0383(17) Uani 1 1 d . U . . .
H2A H 0.2549 0.8277 0.4661 0.057 Uiso 1 1 calc R U . . .
H2B H 0.1831 0.8293 0.5106 0.057 Uiso 1 1 calc R U . . .
H2C H 0.1393 0.8054 0.4611 0.057 Uiso 1 1 calc R U . . .
C3 C 0.3297(5) 0.7330(4) 0.5188(2) 0.0352(16) Uani 1 1 d . U . . .
H3A H 0.3497 0.6868 0.5252 0.053 Uiso 1 1 calc R U . . .
H3B H 0.3238 0.7573 0.5482 0.053 Uiso 1 1 calc R U . . .
H3C H 0.3808 0.7544 0.4994 0.053 Uiso 1 1 calc R U . . .
C4 C 0.1479(5) 0.7000(4) 0.5215(2) 0.0384(16) Uani 1 1 d . U . . .
H4A H 0.0827 0.7042 0.5052 0.058 Uiso 1 1 calc R U . . .
H4B H 0.1438 0.7213 0.5521 0.058 Uiso 1 1 calc R U . . .
H4C H 0.1646 0.6527 0.5254 0.058 Uiso 1 1 calc R U . . .
C5 C -0.0177(4) 0.7153(3) 0.3838(2) 0.0292(14) Uani 1 1 d . U . . .
C6 C -0.0057(6) 0.7000(5) 0.3322(3) 0.051(2) Uani 1 1 d . U . . .
H6A H 0.0529 0.7240 0.3202 0.076 Uiso 1 1 calc R U . . .
H6B H -0.0666 0.7141 0.3151 0.076 Uiso 1 1 calc R U . . .
H6C H 0.0042 0.6519 0.3280 0.076 Uiso 1 1 calc R U . . .
C7 C -0.1083(5) 0.6783(4) 0.4034(3) 0.049(2) Uani 1 1 d . U . . .
H7A H -0.0966 0.6302 0.4013 0.074 Uiso 1 1 calc R U . . .
H7B H -0.1691 0.6901 0.3854 0.074 Uiso 1 1 calc R U . . .
H7C H -0.1173 0.6909 0.4361 0.074 Uiso 1 1 calc R U . . .
C8 C -0.0291(5) 0.7895(4) 0.3920(3) 0.0448(19) Uani 1 1 d . U . . .
H8A H -0.0344 0.7981 0.4255 0.067 Uiso 1 1 calc R U . . .
H8B H -0.0903 0.8055 0.3760 0.067 Uiso 1 1 calc R U . . .
H8C H 0.0299 0.8128 0.3797 0.067 Uiso 1 1 calc R U . . .
C9 C 0.2897(4) 0.7937(3) 0.3491(2) 0.0237(12) Uani 1 1 d . U . . .
C10 C 0.2830(5) 0.7668(3) 0.3002(2) 0.0354(15) Uani 1 1 d . U . . .
H10A H 0.2917 0.7183 0.3009 0.053 Uiso 1 1 calc R U . . .
H10B H 0.3362 0.7868 0.2813 0.053 Uiso 1 1 calc R U . . .
H10C H 0.2168 0.7777 0.2867 0.053 Uiso 1 1 calc R U . . .
C11 C 0.3895(5) 0.7733(4) 0.3716(3) 0.0359(16) Uani 1 1 d . U . . .
H11A H 0.3949 0.7930 0.4028 0.054 Uiso 1 1 calc R U . . .
H11B H 0.4455 0.7891 0.3525 0.054 Uiso 1 1 calc R U . . .
H11C H 0.3925 0.7247 0.3741 0.054 Uiso 1 1 calc R U . . .
C12 C 0.2779(5) 0.8704(3) 0.3506(3) 0.0386(17) Uani 1 1 d . U . . .
H12A H 0.2093 0.8825 0.3406 0.058 Uiso 1 1 calc R U . . .
H12B H 0.3268 0.8909 0.3296 0.058 Uiso 1 1 calc R U . . .
H12C H 0.2902 0.8863 0.3824 0.058 Uiso 1 1 calc R U . . .
C13 C 0.1207(4) 0.4730(3) 0.43366(19) 0.0187(11) Uani 1 1 d . U . . .
C14 C 0.0850(5) 0.4084(3) 0.4560(2) 0.0346(16) Uani 1 1 d . U . . .
H14A H 0.0528 0.3802 0.4323 0.052 Uiso 1 1 calc R U . . .
H14B H 0.0362 0.4187 0.4804 0.052 Uiso 1 1 calc R U . . .
H14C H 0.1430 0.3849 0.4697 0.052 Uiso 1 1 calc R U . . .
C15 C 0.0346(4) 0.5117(4) 0.4112(2) 0.0295(14) Uani 1 1 d . U . . .
H15A H 0.0614 0.5515 0.3960 0.044 Uiso 1 1 calc R U . . .
H15B H -0.0136 0.5250 0.4352 0.044 Uiso 1 1 calc R U . . .
H15C H 0.0003 0.4836 0.3881 0.044 Uiso 1 1 calc R U . . .
C16 C 0.1779(4) 0.5154(3) 0.4687(2) 0.0227(12) Uani 1 1 d . U . . .
H16A H 0.2321 0.4889 0.4831 0.034 Uiso 1 1 calc R U . . .
H16B H 0.1316 0.5307 0.4929 0.034 Uiso 1 1 calc R U . . .
H16C H 0.2072 0.5540 0.4529 0.034 Uiso 1 1 calc R U . . .
C17 C 0.3534(4) 0.3143(3) 0.4182(2) 0.0269(13) Uani 1 1 d . U . . .
C18 C 0.3964(5) 0.2553(4) 0.3931(3) 0.0402(17) Uani 1 1 d . U . . .
H18A H 0.3466 0.2191 0.3926 0.060 Uiso 1 1 calc R U . . .
H18B H 0.4579 0.2402 0.4092 0.060 Uiso 1 1 calc R U . . .
H18C H 0.4126 0.2679 0.3611 0.060 Uiso 1 1 calc R U . . .
C19 C 0.4242(5) 0.3743(4) 0.4155(3) 0.0377(17) Uani 1 1 d . U . . .
H19A H 0.4423 0.3822 0.3829 0.057 Uiso 1 1 calc R U . . .
H19B H 0.4856 0.3653 0.4338 0.057 Uiso 1 1 calc R U . . .
H19C H 0.3902 0.4137 0.4279 0.057 Uiso 1 1 calc R U . . .
C20 C 0.3328(5) 0.2976(4) 0.4686(2) 0.0421(18) Uani 1 1 d . U . . .
H20A H 0.3156 0.3384 0.4855 0.063 Uiso 1 1 calc R U . . .
H20B H 0.3931 0.2773 0.4828 0.063 Uiso 1 1 calc R U . . .
H20C H 0.2762 0.2661 0.4702 0.063 Uiso 1 1 calc R U . . .
C21 C 0.0719(4) 0.2975(3) 0.3300(2) 0.0246(13) Uani 1 1 d . U . . .
C22 C 0.1548(5) 0.2697(4) 0.3002(2) 0.0363(16) Uani 1 1 d . U . . .
H22A H 0.1695 0.3009 0.2750 0.054 Uiso 1 1 calc R U . . .
H22B H 0.1332 0.2269 0.2870 0.054 Uiso 1 1 calc R U . . .
H22C H 0.2157 0.2630 0.3194 0.054 Uiso 1 1 calc R U . . .
C23 C -0.0220(5) 0.3098(4) 0.3009(3) 0.050(2) Uani 1 1 d . U . . .
H23A H -0.0760 0.3264 0.3209 0.075 Uiso 1 1 calc R U . . .
H23B H -0.0435 0.2681 0.2861 0.075 Uiso 1 1 calc R U . . .
H23C H -0.0074 0.3430 0.2768 0.075 Uiso 1 1 calc R U . . .
C24 C 0.0513(6) 0.2523(4) 0.3708(3) 0.049(2) Uani 1 1 d . U . . .
H24A H 0.1119 0.2495 0.3907 0.074 Uiso 1 1 calc R U . . .
H24B H 0.0335 0.2078 0.3594 0.074 Uiso 1 1 calc R U . . .
H24C H -0.0047 0.2704 0.3889 0.074 Uiso 1 1 calc R U . . .
C25 C 0.0259(4) 0.5108(4) 0.2199(2) 0.0368(15) Uani 1 1 d . U . . .
C29 C 0.3092(4) 0.4107(3) 0.17183(19) 0.0220(12) Uani 1 1 d . U . . .
C30 C 0.2832(5) 0.3384(3) 0.1818(2) 0.0299(14) Uani 1 1 d . U . . .
H30A H 0.3293 0.3210 0.2059 0.045 Uiso 1 1 calc R U . . .
H30B H 0.2901 0.3121 0.1533 0.045 Uiso 1 1 calc R U . . .
H30C H 0.2135 0.3355 0.1928 0.045 Uiso 1 1 calc R U . . .
C31 C 0.2418(5) 0.4351(3) 0.1325(2) 0.0290(14) Uani 1 1 d . U . . .
H31A H 0.1717 0.4367 0.1431 0.043 Uiso 1 1 calc R U . . .
H31B H 0.2468 0.4047 0.1060 0.043 Uiso 1 1 calc R U . . .
H31C H 0.2632 0.4799 0.1231 0.043 Uiso 1 1 calc R U . . .
C32 C 0.4189(5) 0.4212(4) 0.1602(2) 0.0309(14) Uani 1 1 d . U . . .
H32A H 0.4310 0.4687 0.1543 0.046 Uiso 1 1 calc R U . . .
H32B H 0.4355 0.3955 0.1323 0.046 Uiso 1 1 calc R U . . .
H32C H 0.4614 0.4063 0.1863 0.046 Uiso 1 1 calc R U . . .
C33 C 0.2800(5) 0.6320(3) 0.1610(2) 0.0267(13) Uani 1 1 d . U . . .
C34 C 0.2065(5) 0.6240(4) 0.1208(2) 0.0443(18) Uani 1 1 d . U . . .
H34A H 0.2371 0.5962 0.0967 0.066 Uiso 1 1 calc R U . . .
H34B H 0.1902 0.6679 0.1078 0.066 Uiso 1 1 calc R U . . .
H34C H 0.1446 0.6027 0.1318 0.066 Uiso 1 1 calc R U . . .
C35 C 0.3812(5) 0.6578(4) 0.1440(3) 0.0385(16) Uani 1 1 d . U . . .
H35A H 0.4258 0.6665 0.1708 0.058 Uiso 1 1 calc R U . . .
H35B H 0.3707 0.6992 0.1265 0.058 Uiso 1 1 calc R U . . .
H35C H 0.4122 0.6244 0.1238 0.058 Uiso 1 1 calc R U . . .
C36 C 0.2388(6) 0.6770(4) 0.1982(2) 0.0433(18) Uani 1 1 d . U . . .
H36A H 0.1746 0.6590 0.2094 0.065 Uiso 1 1 calc R U . . .
H36B H 0.2275 0.7217 0.1853 0.065 Uiso 1 1 calc R U . . .
H36C H 0.2872 0.6798 0.2242 0.065 Uiso 1 1 calc R U . . .
C37 C 0.7037(4) 0.4213(3) 0.3363(2) 0.0189(11) Uani 1 1 d . U . . .
C38 C 0.6977(5) 0.3528(3) 0.3580(3) 0.0353(16) Uani 1 1 d . U . . .
H38A H 0.6855 0.3571 0.3915 0.053 Uiso 1 1 calc R U . . .
H38B H 0.7615 0.3291 0.3531 0.053 Uiso 1 1 calc R U . . .
H38C H 0.6422 0.3277 0.3434 0.053 Uiso 1 1 calc R U . . .
C39 C 0.7113(4) 0.4171(3) 0.2836(2) 0.0264(13) Uani 1 1 d . U . . .
H39A H 0.6494 0.3970 0.2708 0.040 Uiso 1 1 calc R U . . .
H39B H 0.7695 0.3895 0.2753 0.040 Uiso 1 1 calc R U . . .
H39C H 0.7197 0.4619 0.2707 0.040 Uiso 1 1 calc R U . . .
C40 C 0.7908(4) 0.4608(4) 0.3561(2) 0.0323(15) Uani 1 1 d . U . . .
H40A H 0.7928 0.5047 0.3411 0.049 Uiso 1 1 calc R U . . .
H40B H 0.8541 0.4371 0.3503 0.049 Uiso 1 1 calc R U . . .
H40C H 0.7821 0.4664 0.3897 0.049 Uiso 1 1 calc R U . . .
C41 C 0.6033(4) 0.6152(3) 0.2673(2) 0.0219(12) Uani 1 1 d . U . . .
C42 C 0.6902(5) 0.6638(3) 0.2725(3) 0.0377(16) Uani 1 1 d . U . . .
H42A H 0.6866 0.6858 0.3029 0.057 Uiso 1 1 calc R U . . .
H42B H 0.6860 0.6974 0.2477 0.057 Uiso 1 1 calc R U . . .
H42C H 0.7543 0.6397 0.2702 0.057 Uiso 1 1 calc R U . . .
C43 C 0.5035(4) 0.6506(3) 0.2742(2) 0.0255(13) Uani 1 1 d . U . . .
H43A H 0.4478 0.6204 0.2663 0.038 Uiso 1 1 calc R U . . .
H43B H 0.5002 0.6900 0.2541 0.038 Uiso 1 1 calc R U . . .
H43C H 0.4979 0.6644 0.3069 0.038 Uiso 1 1 calc R U . . .
C44 C 0.6046(5) 0.5804(4) 0.2202(2) 0.0343(15) Uani 1 1 d . U . . .
H44A H 0.6684 0.5561 0.2168 0.052 Uiso 1 1 calc R U . . .
H44B H 0.5984 0.6137 0.1953 0.052 Uiso 1 1 calc R U . . .
H44C H 0.5480 0.5491 0.2180 0.052 Uiso 1 1 calc R U . . .
C45 C 0.5325(4) 0.5781(3) 0.41676(19) 0.0192(11) Uani 1 1 d . U . . .
C46 C 0.4448(4) 0.5990(3) 0.4467(2) 0.0281(14) Uani 1 1 d . U . . .
H46A H 0.4027 0.6311 0.4296 0.042 Uiso 1 1 calc R U . . .
H46B H 0.4705 0.6197 0.4754 0.042 Uiso 1 1 calc R U . . .
H46C H 0.4043 0.5598 0.4545 0.042 Uiso 1 1 calc R U . . .
C47 C 0.5991(5) 0.6358(4) 0.4043(2) 0.0352(16) Uani 1 1 d . U . . .
H47A H 0.6551 0.6200 0.3852 0.053 Uiso 1 1 calc R U . . .
H47B H 0.6260 0.6563 0.4329 0.053 Uiso 1 1 calc R U . . .
H47C H 0.5596 0.6688 0.3868 0.053 Uiso 1 1 calc R U . . .
C48 C 0.5940(5) 0.5257(4) 0.4426(2) 0.0335(16) Uani 1 1 d . U . . .
H48A H 0.5544 0.4846 0.4449 0.050 Uiso 1 1 calc R U . . .
H48B H 0.6109 0.5419 0.4739 0.050 Uiso 1 1 calc R U . . .
H48C H 0.6563 0.5168 0.4255 0.050 Uiso 1 1 calc R U . . .
Si1 Si 0.18954(10) 0.69586(7) 0.40070(5) 0.0136(3) Uani 1 1 d . U . . .
Si2 Si 0.20978(10) 0.38867(8) 0.36571(5) 0.0147(3) Uani 1 1 d . U . . .
Si3 Si 0.23831(11) 0.52478(8) 0.21930(5) 0.0157(3) Uani 1 1 d . U . . .
Si4 Si 0.54420(10) 0.51438(7) 0.32848(5) 0.0125(3) Uani 1 1 d . U . . .
Cl1 Cl 0.46456(12) 0.32549(8) 0.27113(6) 0.0345(4) Uani 1 1 d . U . . .
Zn1 Zn 0.37532(4) 0.41599(3) 0.27581(2) 0.01459(15) Uani 1 1 d . U . . .
Ce1 Ce 0.30014(2) 0.53971(2) 0.34438(2) 0.01103(9) Uani 1 1 d . U . . .
O1 O 0.2348(3) 0.63323(19) 0.37353(13) 0.0169(8) Uani 1 1 d . U . . .
O2 O 0.2067(3) 0.76727(19) 0.37500(13) 0.0201(8) Uani 1 1 d . U . . .
O3 O 0.0691(3) 0.6912(2) 0.40957(14) 0.0221(9) Uani 1 1 d . U . . .
O4 O 0.2442(3) 0.69463(19) 0.45170(13) 0.0187(8) Uani 1 1 d . U . . .
O5 O 0.1926(3) 0.45866(19) 0.39639(13) 0.0179(8) Uani 1 1 d . U . . .
O7 O 0.2576(3) 0.32955(19) 0.39676(13) 0.0205(8) Uani 1 1 d . U . . .
O8 O 0.1004(3) 0.36211(19) 0.34836(14) 0.0202(8) Uani 1 1 d . U . . .
O9 O 0.2785(3) 0.42013(18) 0.32658(12) 0.0144(7) Uani 1 1 d . U . . .
O10 O 0.2491(3) 0.5486(2) 0.27143(13) 0.0203(8) Uani 1 1 d . U . . .
O11 O 0.1226(3) 0.5229(2) 0.20040(14) 0.0242(9) Uani 1 1 d . U . . .
O12 O 0.2909(3) 0.44811(18) 0.21629(12) 0.0157(8) Uani 1 1 d . U . . .
O13 O 0.3017(3) 0.5673(2) 0.18119(13) 0.0211(8) Uani 1 1 d . U . . .
O14 O 0.4453(2) 0.49550(18) 0.29927(12) 0.0140(7) Uani 1 1 d . U . . .
O15 O 0.4878(2) 0.54994(18) 0.37399(12) 0.0136(7) Uani 1 1 d . U . . .
O16 O 0.6104(3) 0.45375(18) 0.34916(13) 0.0167(8) Uani 1 1 d . U . . .
O17 O 0.6207(3) 0.56517(19) 0.30304(13) 0.0168(8) Uani 1 1 d . U . . .
C26 C -0.0134(9) 0.4446(7) 0.1982(4) 0.068(3) Uani 0.776(9) 1 d . U P A 1
H26A H -0.0822 0.4360 0.2090 0.103 Uiso 0.776(9) 1 calc R U P A 1
H26B H 0.0309 0.4079 0.2078 0.103 Uiso 0.776(9) 1 calc R U P A 1
H26C H -0.0139 0.4483 0.1642 0.103 Uiso 0.776(9) 1 calc R U P A 1
C27 C -0.0381(8) 0.5706(8) 0.2098(5) 0.074(4) Uani 0.776(9) 1 d . U P A 1
H27A H -0.0529 0.5728 0.1763 0.111 Uiso 0.776(9) 1 calc R U P A 1
H27B H -0.0019 0.6109 0.2195 0.111 Uiso 0.776(9) 1 calc R U P A 1
H27C H -0.1015 0.5672 0.2269 0.111 Uiso 0.776(9) 1 calc R U P A 1
C28 C 0.0321(6) 0.4998(5) 0.2736(3) 0.033(2) Uani 0.776(9) 1 d . U P A 1
H28A H 0.0795 0.4635 0.2806 0.050 Uiso 0.776(9) 1 calc R U P A 1
H28B H -0.0349 0.4882 0.2853 0.050 Uiso 0.776(9) 1 calc R U P A 1
H28C H 0.0557 0.5408 0.2888 0.050 Uiso 0.776(9) 1 calc R U P A 1
C26A C 0.026(2) 0.4481(18) 0.2408(11) 0.040(6) Uani 0.224(9) 1 d . U P A 2
H26D H 0.0429 0.4142 0.2176 0.059 Uiso 0.224(9) 1 calc R U P A 2
H26E H -0.0406 0.4388 0.2536 0.059 Uiso 0.224(9) 1 calc R U P A 2
H26F H 0.0769 0.4473 0.2660 0.059 Uiso 0.224(9) 1 calc R U P A 2
C27A C -0.0478(19) 0.5147(19) 0.1761(11) 0.037(6) Uani 0.224(9) 1 d . U P A 2
H27D H -0.0469 0.5600 0.1633 0.056 Uiso 0.224(9) 1 calc R U P A 2
H27E H -0.1166 0.5034 0.1855 0.056 Uiso 0.224(9) 1 calc R U P A 2
H27F H -0.0254 0.4832 0.1522 0.056 Uiso 0.224(9) 1 calc R U P A 2
C28A C -0.0013(19) 0.5740(19) 0.2475(12) 0.040(6) Uani 0.224(9) 1 d . U P A 2
H28D H 0.0359 0.6121 0.2349 0.060 Uiso 0.224(9) 1 calc R U P A 2
H28E H 0.0171 0.5678 0.2803 0.060 Uiso 0.224(9) 1 calc R U P A 2
H28F H -0.0740 0.5823 0.2447 0.060 Uiso 0.224(9) 1 calc R U P A 2

loop_
_atom_site_aniso_label
_atom_site_aniso_U_11
_atom_site_aniso_U_22
_atom_site_aniso_U_33
_atom_site_aniso_U_23
_atom_site_aniso_U_13
_atom_site_aniso_U_12
C1 0.030(3) 0.025(3) 0.012(3) -0.006(2) 0.002(2) 0.006(2)
C2 0.063(4) 0.025(3) 0.027(4) -0.009(3) -0.001(3) 0.012(3)
C3 0.038(3) 0.043(4) 0.025(3) -0.014(3) -0.004(3) 0.005(3)
C4 0.046(4) 0.046(4) 0.023(3) -0.007(3) 0.010(3) -0.004(3)
C5 0.016(2) 0.031(3) 0.040(3) 0.004(3) -0.013(2) 0.007(2)
C6 0.036(4) 0.069(5) 0.047(4) 0.000(3) -0.019(3) 0.001(4)
C7 0.024(3) 0.049(4) 0.075(5) 0.016(4) -0.009(3) -0.001(3)
C8 0.025(3) 0.039(4) 0.070(5) 0.004(3) -0.008(3) 0.012(3)
C9 0.029(3) 0.013(2) 0.029(3) 0.009(2) 0.010(2) -0.002(2)
C10 0.046(4) 0.031(3) 0.029(3) 0.009(3) 0.016(3) -0.001(3)
C11 0.028(3) 0.033(4) 0.046(4) 0.008(3) 0.004(3) -0.006(3)
C12 0.047(4) 0.023(3) 0.046(4) 0.009(3) 0.008(3) -0.002(3)
C13 0.020(2) 0.018(3) 0.019(3) -0.003(2) 0.0157(19) -0.002(2)
C14 0.046(4) 0.025(3) 0.033(4) -0.006(3) 0.026(3) -0.008(3)
C15 0.018(3) 0.043(4) 0.028(3) -0.006(3) 0.004(2) 0.000(3)
C16 0.022(3) 0.028(3) 0.018(3) -0.003(2) 0.004(2) 0.000(2)
C17 0.027(3) 0.030(3) 0.024(3) 0.010(2) -0.005(2) 0.001(2)
C18 0.037(4) 0.042(4) 0.041(4) 0.000(3) -0.003(3) 0.012(3)
C19 0.024(3) 0.035(3) 0.053(4) 0.015(3) -0.012(3) -0.010(3)
C20 0.043(4) 0.053(5) 0.030(3) 0.014(3) -0.001(3) -0.007(4)
C21 0.014(2) 0.019(3) 0.041(3) -0.013(2) 0.006(2) -0.007(2)
C22 0.024(3) 0.043(4) 0.042(4) -0.023(3) 0.008(3) -0.007(3)
C23 0.022(3) 0.046(4) 0.082(5) -0.015(4) -0.013(3) -0.006(3)
C24 0.075(5) 0.026(3) 0.048(4) -0.008(3) 0.015(4) -0.028(4)
C25 0.016(2) 0.062(4) 0.033(3) 0.000(3) 0.000(2) 0.003(3)
C29 0.030(3) 0.020(3) 0.016(3) -0.005(2) -0.001(2) 0.003(2)
C30 0.043(4) 0.023(3) 0.024(3) -0.001(2) -0.007(3) 0.001(3)
C31 0.045(3) 0.026(3) 0.016(3) -0.006(2) -0.006(3) 0.003(3)
C32 0.033(3) 0.039(4) 0.021(3) -0.003(3) 0.007(2) 0.007(3)
C33 0.035(3) 0.024(3) 0.021(3) 0.012(2) 0.004(2) 0.010(2)
C34 0.049(4) 0.053(5) 0.031(4) 0.022(3) -0.003(3) 0.003(3)
C35 0.045(3) 0.030(3) 0.041(4) 0.016(3) 0.005(3) 0.004(3)
C36 0.066(5) 0.029(3) 0.035(4) 0.013(3) 0.015(3) 0.019(3)
C37 0.010(2) 0.019(3) 0.028(3) -0.002(2) 0.000(2) 0.004(2)
C38 0.026(3) 0.030(3) 0.050(4) 0.010(3) 0.006(3) 0.013(3)
C39 0.017(3) 0.034(3) 0.028(3) -0.009(3) 0.005(2) 0.001(3)
C40 0.016(3) 0.040(4) 0.042(4) -0.016(3) 0.000(2) 0.002(3)
C41 0.027(3) 0.018(3) 0.021(3) 0.007(2) 0.007(2) -0.002(2)
C42 0.031(3) 0.028(3) 0.054(4) 0.008(3) 0.008(3) -0.010(3)
C43 0.031(3) 0.020(3) 0.025(3) 0.009(2) 0.004(2) 0.003(2)
C44 0.047(4) 0.033(3) 0.023(3) 0.002(3) 0.008(3) 0.008(3)
C45 0.017(2) 0.028(3) 0.012(3) -0.005(2) -0.0032(19) 0.000(2)
C46 0.024(3) 0.039(4) 0.021(3) -0.009(3) -0.003(2) 0.004(3)
C47 0.035(3) 0.041(4) 0.030(4) -0.010(3) -0.004(3) -0.018(3)
C48 0.037(3) 0.041(4) 0.022(3) -0.008(3) -0.009(3) 0.016(3)
Si1 0.0133(7) 0.0137(7) 0.0137(8) -0.0019(6) 0.0000(5) 0.0021(6)
Si2 0.0135(7) 0.0137(7) 0.0171(8) -0.0013(6) 0.0038(6) -0.0022(6)
Si3 0.0156(7) 0.0184(8) 0.0129(7) -0.0006(6) 0.0001(5) 0.0026(6)
Si4 0.0111(6) 0.0122(7) 0.0143(8) -0.0003(6) 0.0015(5) -0.0016(6)
Cl1 0.0313(8) 0.0265(8) 0.0456(10) -0.0090(7) -0.0039(7) 0.0056(7)
Zn1 0.0127(3) 0.0158(3) 0.0153(3) -0.0045(3) 0.0029(2) -0.0019(3)
Ce1 0.01063(13) 0.01108(14) 0.01141(15) -0.00082(12) 0.00191(10) -0.00007(12)
O1 0.0183(18) 0.0169(18) 0.0154(19) -0.0028(15) 0.0031(14) 0.0004(15)
O2 0.0239(19) 0.0154(18) 0.021(2) 0.0012(15) 0.0055(15) 0.0017(16)
O3 0.0157(17) 0.026(2) 0.025(2) 0.0004(17) -0.0017(15) 0.0041(16)
O4 0.0238(19) 0.0174(19) 0.0151(19) -0.0054(15) -0.0017(15) 0.0050(16)
O5 0.0199(17) 0.0140(17) 0.0201(19) -0.0021(16) 0.0106(14) -0.0035(15)
O7 0.0194(18) 0.0181(19) 0.024(2) 0.0038(16) 0.0007(15) -0.0040(15)
O8 0.0138(17) 0.0155(18) 0.031(2) -0.0055(16) 0.0049(15) -0.0038(15)
O9 0.0162(16) 0.0132(17) 0.0137(18) -0.0001(14) 0.0004(13) 0.0004(14)
O10 0.0224(18) 0.025(2) 0.0138(18) -0.0017(15) 0.0009(14) 0.0045(17)
O11 0.0152(17) 0.035(2) 0.022(2) 0.0005(18) -0.0017(15) 0.0051(16)
O12 0.0161(17) 0.0184(19) 0.0127(18) -0.0027(14) -0.0001(13) 0.0012(15)
O13 0.0254(19) 0.0197(19) 0.018(2) 0.0071(16) 0.0022(15) 0.0057(16)
O14 0.0142(16) 0.0142(17) 0.0137(18) 0.0009(14) 0.0019(13) 0.0001(14)
O15 0.0115(15) 0.0153(18) 0.0138(17) -0.0031(14) -0.0022(13) 0.0002(14)
O16 0.0128(16) 0.0146(18) 0.023(2) 0.0019(16) 0.0026(14) 0.0012(15)
O17 0.0152(17) 0.0154(17) 0.020(2) 0.0020(15) 0.0043(14) 0.0009(15)
C26 0.055(6) 0.096(7) 0.054(7) -0.015(5) 0.005(5) -0.029(5)
C27 0.040(5) 0.108(7) 0.073(8) 0.029(6) 0.019(5) 0.033(5)
C28 0.022(4) 0.042(5) 0.036(4) 0.002(4) 0.007(3) -0.003(4)
C26A 0.025(11) 0.062(7) 0.031(12) 0.001(7) 0.003(9) 0.001(6)
C27A 0.013(8) 0.066(15) 0.033(9) 0.002(8) -0.001(7) -0.003(8)
C28A 0.008(9) 0.066(9) 0.046(12) -0.010(8) 0.004(8) -0.001(7)

loop_
_atom_type_symbol
_atom_type_description
_atom_type_scat_dispersion_real
_atom_type_scat_dispersion_imag
_atom_type_scat_source
C C 0.0033 0.0016 'International Tables Vol C Tables 4.2.6.8 and 6.1.1.4'
Si Si 0.0817 0.0704 'International Tables Vol C Tables 4.2.6.8 and 6.1.1.4'
Cl Cl 0.1484 0.1585 'International Tables Vol C Tables 4.2.6.8 and 6.1.1.4'
Zn Zn 0.2839 1.4301 'International Tables Vol C Tables 4.2.6.8 and 6.1.1.4'
Ce Ce -0.2486 2.6331 'International Tables Vol C Tables 4.2.6.8 and 6.1.1.4'
O O 0.0106 0.0060 'International Tables Vol C Tables 4.2.6.8 and 6.1.1.4'
H H 0.0000 0.0000 'International Tables Vol C Tables 4.2.6.8 and 6.1.1.4'

loop_
_geom_angle_atom_site_label_1
_geom_angle_atom_site_label_2
_geom_angle_atom_site_label_3
_geom_angle
O4 C1 C4 108.1(5)
O4 C1 C3 105.1(5)
C4 C1 C3 111.4(5)
O4 C1 C2 111.6(5)
C4 C1 C2 110.8(6)
C3 C1 C2 109.7(6)
C1 C2 H2A 109.5
C1 C2 H2B 109.5
H2A C2 H2B 109.5
C1 C2 H2C 109.5
H2A C2 H2C 109.5
H2B C2 H2C 109.5
C1 C3 H3A 109.5
C1 C3 H3B 109.5
H3A C3 H3B 109.5
C1 C3 H3C 109.5
H3A C3 H3C 109.5
H3B C3 H3C 109.5
C1 C4 H4A 109.5
C1 C4 H4B 109.5
H4A C4 H4B 109.5
C1 C4 H4C 109.5
H4A C4 H4C 109.5
H4B C4 H4C 109.5
O3 C5 C8 109.3(5)
O3 C5 C7 105.8(5)
C8 C5 C7 110.0(6)
O3 C5 C6 109.9(5)
C8 C5 C6 111.2(6)
C7 C5 C6 110.6(6)
C5 C6 H6A 109.5
C5 C6 H6B 109.5
H6A C6 H6B 109.5
C5 C6 H6C 109.5
H6A C6 H6C 109.5
H6B C6 H6C 109.5
C5 C7 H7A 109.5
C5 C7 H7B 109.5
H7A C7 H7B 109.5
C5 C7 H7C 109.5
H7A C7 H7C 109.5
H7B C7 H7C 109.5
C5 C8 H8A 109.5
C5 C8 H8B 109.5
H8A C8 H8B 109.5
C5 C8 H8C 109.5
H8A C8 H8C 109.5
H8B C8 H8C 109.5
O2 C9 C10 108.2(5)
O2 C9 C11 110.3(5)
C10 C9 C11 109.9(5)
O2 C9 C12 106.0(5)
C10 C9 C12 112.2(5)
C11 C9 C12 110.1(5)
C9 C10 H10A 109.5
C9 C10 H10B 109.5
H10A C10 H10B 109.5
C9 C10 H10C 109.5
H10A C10 H10C 109.5
H10B C10 H10C 109.5
C9 C11 H11A 109.5
C9 C11 H11B 109.5
H11A C11 H11B 109.5
C9 C11 H11C 109.5
H11A C11 H11C 109.5
H11B C11 H11C 109.5
C9 C12 H12A 109.5
C9 C12 H12B 109.5
H12A C12 H12B 109.5
C9 C12 H12C 109.5
H12A C12 H12C 109.5
H12B C12 H12C 109.5
O5 C13 C16 105.7(4)
O5 C13 C15 106.3(4)
C16 C13 C15 111.3(5)
O5 C13 C14 110.3(4)
C16 C13 C14 110.7(5)
C15 C13 C14 112.3(5)
C13 C14 H14A 109.5
C13 C14 H14B 109.5
H14A C14 H14B 109.5
C13 C14 H14C 109.5
H14A C14 H14C 109.5
H14B C14 H14C 109.5
C13 C15 H15A 109.5
C13 C15 H15B 109.5
H15A C15 H15B 109.5
C13 C15 H15C 109.5
H15A C15 H15C 109.5
H15B C15 H15C 109.5
C13 C16 H16A 109.5
C13 C16 H16B 109.5
H16A C16 H16B 109.5
C13 C16 H16C 109.5
H16A C16 H16C 109.5
H16B C16 H16C 109.5
O7 C17 C18 107.4(5)
O7 C17 C20 106.8(5)
C18 C17 C20 110.9(6)
O7 C17 C19 110.5(5)
C18 C17 C19 111.2(6)
C20 C17 C19 110.0(6)
C17 C18 H18A 109.5
C17 C18 H18B 109.5
H18A C18 H18B 109.5
C17 C18 H18C 109.5
H18A C18 H18C 109.5
H18B C18 H18C 109.5
C17 C19 H19A 109.5
C17 C19 H19B 109.5
H19A C19 H19B 109.5
C17 C19 H19C 109.5
H19A C19 H19C 109.5
H19B C19 H19C 109.5
C17 C20 H20A 109.5
C17 C20 H20B 109.5
H20A C20 H20B 109.5
C17 C20 H20C 109.5
H20A C20 H20C 109.5
H20B C20 H20C 109.5
O8 C21 C22 110.5(5)
O8 C21 C23 105.4(5)
C22 C21 C23 110.4(6)
O8 C21 C24 107.6(5)
C22 C21 C24 110.8(6)
C23 C21 C24 111.9(6)
C21 C22 H22A 109.5
C21 C22 H22B 109.5
H22A C22 H22B 109.5
C21 C22 H22C 109.5
H22A C22 H22C 109.5
H22B C22 H22C 109.5
C21 C23 H23A 109.5
C21 C23 H23B 109.5
H23A C23 H23B 109.5
C21 C23 H23C 109.5
H23A C23 H23C 109.5
H23B C23 H23C 109.5
C21 C24 H24A 109.5
C21 C24 H24B 109.5
H24A C24 H24B 109.5
C21 C24 H24C 109.5
H24A C24 H24C 109.5
H24B C24 H24C 109.5
C26A C25 O11 108.9(13)
O11 C25 C27 107.2(7)
C26A C25 C28A 121(2)
O11 C25 C28A 106.0(12)
O11 C25 C26 106.7(7)
C27 C25 C26 114.9(9)
O11 C25 C28 112.0(5)
C27 C25 C28 109.2(8)
C26 C25 C28 106.9(8)
C26A C25 C27A 112.8(19)
O11 C25 C27A 103.1(11)
C28A C25 C27A 102.8(18)
O12 C29 C32 106.5(5)
O12 C29 C31 111.9(5)
C32 C29 C31 110.5(5)
O12 C29 C30 106.1(5)
C32 C29 C30 113.3(5)
C31 C29 C30 108.5(5)
C29 C30 H30A 109.5
C29 C30 H30B 109.5
H30A C30 H30B 109.5
C29 C30 H30C 109.5
H30A C30 H30C 109.5
H30B C30 H30C 109.5
C29 C31 H31A 109.5
C29 C31 H31B 109.5
H31A C31 H31B 109.5
C29 C31 H31C 109.5
H31A C31 H31C 109.5
H31B C31 H31C 109.5
C29 C32 H32A 109.5
C29 C32 H32B 109.5
H32A C32 H32B 109.5
C29 C32 H32C 109.5
H32A C32 H32C 109.5
H32B C32 H32C 109.5
O13 C33 C36 109.0(5)
O13 C33 C34 109.4(5)
C36 C33 C34 111.7(6)
O13 C33 C35 105.2(5)
C36 C33 C35 110.6(6)
C34 C33 C35 110.6(5)
C33 C34 H34A 109.5
C33 C34 H34B 109.5
H34A C34 H34B 109.5
C33 C34 H34C 109.5
H34A C34 H34C 109.5
H34B C34 H34C 109.5
C33 C35 H35A 109.5
C33 C35 H35B 109.5
H35A C35 H35B 109.5
C33 C35 H35C 109.5
H35A C35 H35C 109.5
H35B C35 H35C 109.5
C33 C36 H36A 109.5
C33 C36 H36B 109.5
H36A C36 H36B 109.5
C33 C36 H36C 109.5
H36A C36 H36C 109.5
H36B C36 H36C 109.5
O16 C37 C40 108.6(5)
O16 C37 C38 104.8(4)
C40 C37 C38 111.6(5)
O16 C37 C39 110.1(4)
C40 C37 C39 110.3(5)
C38 C37 C39 111.3(5)
C37 C38 H38A 109.5
C37 C38 H38B 109.5
H38A C38 H38B 109.5
C37 C38 H38C 109.5
H38A C38 H38C 109.5
H38B C38 H38C 109.5
C37 C39 H39A 109.5
C37 C39 H39B 109.5
H39A C39 H39B 109.5
C37 C39 H39C 109.5
H39A C39 H39C 109.5
H39B C39 H39C 109.5
C37 C40 H40A 109.5
C37 C40 H40B 109.5
H40A C40 H40B 109.5
C37 C40 H40C 109.5
H40A C40 H40C 109.5
H40B C40 H40C 109.5
O17 C41 C42 105.1(5)
O17 C41 C43 111.2(4)
C42 C41 C43 110.3(5)
O17 C41 C44 107.9(5)
C42 C41 C44 111.5(5)
C43 C41 C44 110.6(5)
C41 C42 H42A 109.5
C41 C42 H42B 109.5
H42A C42 H42B 109.5
C41 C42 H42C 109.5
H42A C42 H42C 109.5
H42B C42 H42C 109.5
C41 C43 H43A 109.5
C41 C43 H43B 109.5
H43A C43 H43B 109.5
C41 C43 H43C 109.5
H43A C43 H43C 109.5
H43B C43 H43C 109.5
C41 C44 H44A 109.5
C41 C44 H44B 109.5
H44A C44 H44B 109.5
C41 C44 H44C 109.5
H44A C44 H44C 109.5
H44B C44 H44C 109.5
O15 C45 C47 109.3(5)
O15 C45 C46 106.1(4)
C47 C45 C46 112.2(5)
O15 C45 C48 110.5(5)
C47 C45 C48 109.7(5)
C46 C45 C48 109.0(5)
C45 C46 H46A 109.5
C45 C46 H46B 109.5
H46A C46 H46B 109.5
C45 C46 H46C 109.5
H46A C46 H46C 109.5
H46B C46 H46C 109.5
C45 C47 H47A 109.5
C45 C47 H47B 109.5
H47A C47 H47B 109.5
C45 C47 H47C 109.5
H47A C47 H47C 109.5
H47B C47 H47C 109.5
C45 C48 H48A 109.5
C45 C48 H48B 109.5
H48A C48 H48B 109.5
C45 C48 H48C 109.5
H48A C48 H48C 109.5
H48B C48 H48C 109.5
O1 Si1 O3 114.0(2)
O1 Si1 O4 105.2(2)
O3 Si1 O4 106.7(2)
O1 Si1 O2 114.6(2)
O3 Si1 O2 105.3(2)
O4 Si1 O2 111.0(2)
O9 Si2 O7 117.4(2)
O9 Si2 O8 115.6(2)
O7 Si2 O8 105.9(2)
O9 Si2 O5 97.0(2)
O7 Si2 O5 112.5(2)
O8 Si2 O5 108.2(2)
O9 Si2 Ce1 45.10(14)
O7 Si2 Ce1 129.43(15)
O8 Si2 Ce1 124.60(16)
O5 Si2 Ce1 51.85(13)
O10 Si3 O11 113.6(2)
O10 Si3 O13 115.9(2)
O11 Si3 O13 106.2(2)
O10 Si3 O12 107.0(2)
O11 Si3 O12 110.5(2)
O13 Si3 O12 103.1(2)
O14 Si4 O16 117.1(2)
O14 Si4 O17 115.3(2)
O16 Si4 O17 107.59(19)
O14 Si4 O15 98.12(18)
O16 Si4 O15 106.29(19)
O17 Si4 O15 111.8(2)
O14 Si4 Ce1 46.42(13)
O16 Si4 Ce1 126.45(14)
O17 Si4 Ce1 125.67(14)
O15 Si4 Ce1 51.75(11)
O9 Zn1 O14 91.17(15)
O9 Zn1 O12 104.05(14)
O14 Zn1 O12 105.72(14)
O9 Zn1 Cl1 116.34(12)
O14 Zn1 Cl1 116.52(11)
O12 Zn1 Cl1 118.97(11)
O9 Zn1 Ce1 47.45(11)
O14 Zn1 Ce1 48.16(10)
O12 Zn1 Ce1 95.21(10)
Cl1 Zn1 Ce1 145.79(5)
O10 Ce1 O1 99.90(14)
O10 Ce1 O9 81.29(13)
O1 Ce1 O9 148.19(12)
O10 Ce1 O14 76.41(13)
O1 Ce1 O14 142.93(12)
O9 Ce1 O14 68.58(12)
O10 Ce1 O15 125.55(13)
O1 Ce1 O15 100.49(12)
O9 Ce1 O15 104.48(11)
O14 Ce1 O15 57.57(11)
O10 Ce1 O5 115.28(13)
O1 Ce1 O5 95.30(13)
O9 Ce1 O5 57.02(11)
O14 Ce1 O5 119.95(12)
O15 Ce1 O5 112.34(11)
O10 Ce1 Si4 99.87(10)
O1 Ce1 Si4 124.33(9)
O9 Ce1 Si4 86.17(8)
O14 Ce1 Si4 27.57(8)
O15 Ce1 Si4 30.02(8)
O5 Ce1 Si4 121.21(9)
O10 Ce1 Si2 98.19(11)
O1 Ce1 Si2 123.83(10)
O9 Ce1 Si2 27.04(9)
O14 Ce1 Si2 93.00(9)
O15 Ce1 Si2 110.70(8)
O5 Ce1 Si2 29.98(8)
Si4 Ce1 Si2 103.88(4)
O10 Ce1 Zn1 65.71(10)
O1 Ce1 Zn1 165.55(9)
O9 Ce1 Zn1 35.64(8)
O14 Ce1 Zn1 35.87(8)
O15 Ce1 Zn1 87.80(8)
O5 Ce1 Zn1 92.39(8)
Si4 Ce1 Zn1 60.30(3)
Si2 Ce1 Zn1 62.51(3)
Si1 O1 Ce1 172.8(2)
C9 O2 Si1 132.2(3)
C5 O3 Si1 132.8(4)
C1 O4 Si1 132.1(3)
C13 O5 Si2 129.8(3)
C13 O5 Ce1 130.6(3)
Si2 O5 Ce1 98.17(16)
C17 O7 Si2 137.2(4)
C21 O8 Si2 129.5(3)
Si2 O9 Zn1 154.0(2)
Si2 O9 Ce1 107.85(18)
Zn1 O9 Ce1 96.92(14)
Si3 O10 Ce1 154.5(2)
C25 O11 Si3 136.3(4)
C29 O12 Si3 124.6(3)
C29 O12 Zn1 116.2(3)
Si3 O12 Zn1 116.53(19)
C33 O13 Si3 129.6(4)
Si4 O14 Zn1 139.2(2)
Si4 O14 Ce1 106.01(18)
Zn1 O14 Ce1 95.97(13)
C45 O15 Si4 129.6(3)
C45 O15 Ce1 132.2(3)
Si4 O15 Ce1 98.22(15)
C37 O16 Si4 135.2(4)
C41 O17 Si4 131.3(3)
C25 C26 H26A 109.5
C25 C26 H26B 109.5
H26A C26 H26B 109.5
C25 C26 H26C 109.5
H26A C26 H26C 109.5
H26B C26 H26C 109.5
C25 C27 H27A 109.5
C25 C27 H27B 109.5
H27A C27 H27B 109.5
C25 C27 H27C 109.5
H27A C27 H27C 109.5
H27B C27 H27C 109.5
C25 C28 H28A 109.5
C25 C28 H28B 109.5
H28A C28 H28B 109.5
C25 C28 H28C 109.5
H28A C28 H28C 109.5
H28B C28 H28C 109.5
C25 C26A H26D 109.5
C25 C26A H26E 109.5
H26D C26A H26E 109.5
C25 C26A H26F 109.5
H26D C26A H26F 109.5
H26E C26A H26F 109.5
C25 C27A H27D 109.5
C25 C27A H27E 109.5
H27D C27A H27E 109.5
C25 C27A H27F 109.5
H27D C27A H27F 109.5
H27E C27A H27F 109.5
C25 C28A H28D 109.5
C25 C28A H28E 109.5
H28D C28A H28E 109.5
C25 C28A H28F 109.5
H28D C28A H28F 109.5
H28E C28A H28F 109.5

loop_
_geom_bond_atom_site_label_1
_geom_bond_atom_site_label_2
_geom_bond_distance
C1 O4 1.445(7)
C1 C4 1.506(9)
C1 C3 1.516(8)
C1 C2 1.531(9)
C2 H2A 0.9800
C2 H2B 0.9800
C2 H2C 0.9800
C3 H3A 0.9800
C3 H3B 0.9800
C3 H3C 0.9800
C4 H4A 0.9800
C4 H4B 0.9800
C4 H4C 0.9800
C5 O3 1.444(6)
C5 C8 1.514(10)
C5 C7 1.523(10)
C5 C6 1.524(10)
C6 H6A 0.9800
C6 H6B 0.9800
C6 H6C 0.9800
C7 H7A 0.9800
C7 H7B 0.9800
C7 H7C 0.9800
C8 H8A 0.9800
C8 H8B 0.9800
C8 H8C 0.9800
C9 O2 1.436(7)
C9 C10 1.505(9)
C9 C11 1.520(8)
C9 C12 1.546(8)
C10 H10A 0.9800
C10 H10B 0.9800
C10 H10C 0.9800
C11 H11A 0.9800
C11 H11B 0.9800
C11 H11C 0.9800
C12 H12A 0.9800
C12 H12B 0.9800
C12 H12C 0.9800
C13 O5 1.468(6)
C13 C16 1.515(8)
C13 C15 1.516(8)
C13 C14 1.523(8)
C14 H14A 0.9800
C14 H14B 0.9800
C14 H14C 0.9800
C15 H15A 0.9800
C15 H15B 0.9800
C15 H15C 0.9800
C16 H16A 0.9800
C16 H16B 0.9800
C16 H16C 0.9800
C17 O7 1.437(6)
C17 C18 1.502(10)
C17 C20 1.514(9)
C17 C19 1.527(9)
C18 H18A 0.9800
C18 H18B 0.9800
C18 H18C 0.9800
C19 H19A 0.9800
C19 H19B 0.9800
C19 H19C 0.9800
C20 H20A 0.9800
C20 H20B 0.9800
C20 H20C 0.9800
C21 O8 1.448(7)
C21 C22 1.506(8)
C21 C23 1.509(9)
C21 C24 1.511(10)
C22 H22A 0.9800
C22 H22B 0.9800
C22 H22C 0.9800
C23 H23A 0.9800
C23 H23B 0.9800
C23 H23C 0.9800
C24 H24A 0.9800
C24 H24B 0.9800
C24 H24C 0.9800
C25 C26A 1.39(4)
C25 O11 1.424(7)
C25 C27 1.495(14)
C25 C28A 1.54(3)
C25 C26 1.553(14)
C25 C28 1.559(11)
C25 C27A 1.58(3)
C29 O12 1.502(7)
C29 C32 1.508(8)
C29 C31 1.512(8)
C29 C30 1.519(8)
C30 H30A 0.9800
C30 H30B 0.9800
C30 H30C 0.9800
C31 H31A 0.9800
C31 H31B 0.9800
C31 H31C 0.9800
C32 H32A 0.9800
C32 H32B 0.9800
C32 H32C 0.9800
C33 O13 1.449(7)
C33 C36 1.506(9)
C33 C34 1.510(9)
C33 C35 1.521(9)
C34 H34A 0.9800
C34 H34B 0.9800
C34 H34C 0.9800
C35 H35A 0.9800
C35 H35B 0.9800
C35 H35C 0.9800
C36 H36A 0.9800
C36 H36B 0.9800
C36 H36C 0.9800
C37 O16 1.448(6)
C37 C40 1.504(8)
C37 C38 1.511(8)
C37 C39 1.520(8)
C38 H38A 0.9800
C38 H38B 0.9800
C38 H38C 0.9800
C39 H39A 0.9800
C39 H39B 0.9800
C39 H39C 0.9800
C40 H40A 0.9800
C40 H40B 0.9800
C40 H40C 0.9800
C41 O17 1.453(7)
C41 C42 1.515(8)
C41 C43 1.515(8)
C41 C44 1.522(9)
C42 H42A 0.9800
C42 H42B 0.9800
C42 H42C 0.9800
C43 H43A 0.9800
C43 H43B 0.9800
C43 H43C 0.9800
C44 H44A 0.9800
C44 H44B 0.9800
C44 H44C 0.9800
C45 O15 1.470(6)
C45 C47 1.501(9)
C45 C46 1.512(8)
C45 C48 1.517(8)
C46 H46A 0.9800
C46 H46B 0.9800
C46 H46C 0.9800
C47 H47A 0.9800
C47 H47B 0.9800
C47 H47C 0.9800
C48 H48A 0.9800
C48 H48B 0.9800
C48 H48C 0.9800
Si1 O1 1.599(4)
Si1 O3 1.620(4)
Si1 O4 1.626(4)
Si1 O2 1.629(4)
Si2 O9 1.585(4)
Si2 O7 1.609(4)
Si2 O8 1.617(4)
Si2 O5 1.675(4)
Si2 Ce1 3.3177(16)
Si3 O10 1.576(4)
Si3 O11 1.620(4)
Si3 O13 1.627(4)
Si3 O12 1.691(4)
Si4 O14 1.592(4)
Si4 O16 1.609(4)
Si4 O17 1.617(4)
Si4 O15 1.672(4)
Si4 Ce1 3.3071(15)
Cl1 Zn1 2.1712(17)
Zn1 O9 1.953(4)
Zn1 O14 1.961(4)
Zn1 O12 2.131(3)
Zn1 Ce1 3.3275(8)
Ce1 O10 2.201(4)
Ce1 O1 2.233(4)
Ce1 O9 2.469(4)
Ce1 O14 2.492(3)
Ce1 O15 2.624(3)
Ce1 O5 2.636(4)
C26 H26A 0.9800
C26 H26B 0.9800
C26 H26C 0.9800
C27 H27A 0.9800
C27 H27B 0.9800
C27 H27C 0.9800
C28 H28A 0.9800
C28 H28B 0.9800
C28 H28C 0.9800
C26A H26D 0.9800
C26A H26E 0.9800
C26A H26F 0.9800
C27A H27D 0.9800
C27A H27E 0.9800
C27A H27F 0.9800
C28A H28D 0.9800
C28A H28E 0.9800
C28A H28F 0.9800
